data_4003242
loop_
_publ_author_name
'Ogiwara, Naoki'
'Inukai, Munehiro'
'Itakura, Tomoya'
'Horike, Satoshi'
'Kitagawa, Susumu'

_publ_section_title
;
 Fast Conduction of Organic Cations in Metal Sulfate Frameworks
;
_journal_issue 11
_journal_name_full 'Chemistry of Materials'
_journal_page_first 3968
_journal_paper_doi 10.1021/acs.chemmater.6b01284
_journal_volume 28
_journal_year 2016
_chemical_formula_moiety 'O8 S2 Zn, 2(C6 H11 N2)'
_chemical_formula_sum 'C12 H22 N4 O8 S2 Zn'
_chemical_formula_weight 479.83
_space_group_IT_number 86
_space_group_name_Hall '-P 4bc'
_space_group_name_H-M_alt 'P 42/n :2'
_symmetry_cell_setting tetragonal
_symmetry_space_group_name_H-M 'P 42/n :2'
_atom_sites_solution_hydrogens geom
_atom_sites_solution_primary direct
_atom_sites_solution_secondary difmap
_audit_creation_method SHELXL-97
_cell_angle_alpha 90.00
_cell_angle_beta 90.00
_cell_angle_gamma 90.00
_cell_formula_units_Z 4
_cell_length_a 14.489(8)
_cell_length_b 14.489(8)
_cell_length_c 9.173(5)
_cell_measurement_reflns_used 4747
_cell_measurement_temperature 433(2)
_cell_measurement_theta_max 27.4971
_cell_measurement_theta_min 3.1439
_cell_volume 1925.7(18)
_computing_cell_refinement 'CrystalClear (Rigaku Inc., 2008)'
_computing_data_collection 'CrystalClear (Rigaku Inc., 2008)'
_computing_data_reduction 'CrystalClear (Rigaku Inc., 2008)'
_computing_structure_refinement 'SHELXL-97 (Sheldrick, 1997)'
_computing_structure_solution 'SHELXS-97 (Sheldrick, 1990)'
_diffrn_ambient_temperature 433(2)
_diffrn_detector_area_resol_mean 28.5714
_diffrn_measured_fraction_theta_full 0.997
_diffrn_measured_fraction_theta_max 0.997
_diffrn_measurement_device_type 'Saturn724+ (4x4 bin mode)'
_diffrn_measurement_method dtprofit.ref
_diffrn_radiation_monochromator Confocal
_diffrn_radiation_source 'Rotating Anode'
_diffrn_radiation_type MoK\a
_diffrn_radiation_wavelength 0.71075
_diffrn_reflns_av_R_equivalents 0.0748
_diffrn_reflns_av_sigmaI/netI 0.0414
_diffrn_reflns_limit_h_max 18
_diffrn_reflns_limit_h_min -18
_diffrn_reflns_limit_k_max 16
_diffrn_reflns_limit_k_min -18
_diffrn_reflns_limit_l_max 11
_diffrn_reflns_limit_l_min -11
_diffrn_reflns_number 14891
_diffrn_reflns_theta_full 27.50
_diffrn_reflns_theta_max 27.50
_diffrn_reflns_theta_min 3.58
_exptl_absorpt_coefficient_mu 1.540
_exptl_absorpt_correction_T_max 0.7482
_exptl_absorpt_correction_T_min 0.7482
_exptl_crystal_colour colourless
_exptl_crystal_density_diffrn 1.655
_exptl_crystal_density_method 'not measured'
_exptl_crystal_description needle
_exptl_crystal_F_000 992
_exptl_crystal_size_max 0.20
_exptl_crystal_size_mid 0.10
_exptl_crystal_size_min 0.10
_refine_diff_density_max 0.328
_refine_diff_density_min -0.351
_refine_diff_density_rms 0.065
_refine_ls_extinction_method none
_refine_ls_goodness_of_fit_ref 1.145
_refine_ls_hydrogen_treatment constr
_refine_ls_matrix_type full
_refine_ls_number_parameters 125
_refine_ls_number_reflns 2208
_refine_ls_number_restraints 0
_refine_ls_restrained_S_all 1.145
_refine_ls_R_factor_all 0.0715
_refine_ls_R_factor_gt 0.0472
_refine_ls_shift/su_max 0.000
_refine_ls_shift/su_mean 0.000
_refine_ls_structure_factor_coef Fsqd
_refine_ls_weighting_details 'calc w=1/[\s^2^(Fo^2^)+(0.0503P)^2^+0.4018P] where P=(Fo^2^+2Fc^2^)/3'
_refine_ls_weighting_scheme calc
_refine_ls_wR_factor_gt 0.1084
_refine_ls_wR_factor_ref 0.1164
_reflns_number_gt 1697
_reflns_number_total 2208
_reflns_threshold_expression >2sigma(I)
_cod_data_source_file 1_160deC.cif
_cod_data_source_block ydkr
_cod_original_cell_volume 1925.7(19)
_cod_original_sg_symbol_H-M 'P 42/n'
_cod_database_code 4003242

loop_
_symmetry_equiv_pos_as_xyz
'x, y, z'
'-x+1/2, -y+1/2, z'
'-y, x+1/2, z+1/2'
'y+1/2, -x, z+1/2'
'-x, -y, -z'
'x-1/2, y-1/2, -z'
'y, -x-1/2, -z-1/2'
'-y-1/2, x, -z-1/2'

loop_
_atom_site_label
_atom_site_type_symbol
_atom_site_fract_x
_atom_site_fract_y
_atom_site_fract_z
_atom_site_U_iso_or_equiv
_atom_site_adp_type
_atom_site_occupancy
_atom_site_symmetry_multiplicity
_atom_site_calc_flag
_atom_site_refinement_flags
Zn1 Zn 0.2500 0.7500 0.14116(5) 0.03538(18) Uani 1 2 d S
S1 S 0.28867(5) 0.61330(5) -0.10727(9) 0.0352(2) Uani 1 1 d .
O4 O 0.23451(17) 0.63895(14) 0.0236(3) 0.0534(6) Uani 1 1 d .
O6 O 0.2976(2) 0.51423(16) -0.1094(3) 0.0627(7) Uani 1 1 d .
O5 O 0.37594(16) 0.66164(19) -0.1084(3) 0.0613(7) Uani 1 1 d .
N2 N -0.0085(2) 0.56144(19) -0.1973(4) 0.0569(8) Uani 1 1 d .
N3 N -0.0599(2) 0.6569(2) -0.0397(4) 0.0645(9) Uani 1 1 d .
C10 C 0.0502(3) 0.5194(3) -0.3081(6) 0.0874(15) Uani 1 1 d .
H1 H 0.0563 0.5608 -0.3893 0.131 Uiso 1 1 calc R
H2 H 0.0230 0.4626 -0.3404 0.131 Uiso 1 1 calc R
H3 H 0.1101 0.5072 -0.2675 0.131 Uiso 1 1 calc R
C7 C -0.0869(3) 0.5240(3) -0.1407(5) 0.0673(12) Uani 1 1 d .
H9 H -0.1125 0.4672 -0.1654 0.081 Uiso 1 1 calc R
C11 C -0.0680(4) 0.7409(4) 0.0482(7) 0.0975(16) Uani 1 1 d .
H7 H -0.0936 0.7254 0.1427 0.117 Uiso 1 1 calc R
H8 H -0.0071 0.7669 0.0636 0.117 Uiso 1 1 calc R
C8 C -0.1203(3) 0.5839(3) -0.0434(5) 0.0726(12) Uani 1 1 d .
H10 H -0.1739 0.5774 0.0113 0.087 Uiso 1 1 calc R
C12 C -0.1254(5) 0.8079(5) -0.0207(10) 0.172(3) Uani 1 1 d .
H4 H -0.0876 0.8557 -0.0619 0.258 Uiso 1 1 calc R
H5 H -0.1666 0.8342 0.0499 0.258 Uiso 1 1 calc R
H6 H -0.1606 0.7789 -0.0967 0.258 Uiso 1 1 calc R
C9 C 0.0062(3) 0.6416(3) -0.1332(4) 0.0618(11) Uani 1 1 d .
H11 H 0.0556 0.6808 -0.1516 0.074 Uiso 1 1 calc R
O7 O 0.35838(14) 0.73274(17) 0.2643(3) 0.0528(6) Uani 1 1 d .

loop_
_atom_site_aniso_label
_atom_site_aniso_U_11
_atom_site_aniso_U_22
_atom_site_aniso_U_33
_atom_site_aniso_U_23
_atom_site_aniso_U_13
_atom_site_aniso_U_12
Zn1 0.0359(3) 0.0384(3) 0.0318(3) 0.000 0.000 0.0008(2)
S1 0.0397(4) 0.0317(3) 0.0342(4) 0.0005(3) 0.0028(3) 0.0003(3)
O4 0.0662(15) 0.0501(13) 0.0440(14) -0.0131(11) 0.0181(12) -0.0141(12)
O6 0.0809(18) 0.0326(11) 0.0748(19) 0.0040(12) 0.0083(14) 0.0120(12)
O5 0.0403(12) 0.0714(17) 0.0721(19) 0.0054(13) 0.0021(12) -0.0118(12)
N2 0.0520(16) 0.0531(17) 0.065(2) -0.0102(15) 0.0057(15) -0.0111(14)
N3 0.0565(18) 0.0644(19) 0.072(2) -0.0153(18) 0.0038(17) -0.0056(16)
C10 0.082(3) 0.091(3) 0.090(4) -0.029(3) 0.021(3) -0.012(3)
C7 0.061(2) 0.057(2) 0.085(3) -0.008(2) 0.001(2) -0.022(2)
C11 0.091(3) 0.087(3) 0.115(4) -0.043(3) 0.001(3) 0.002(3)
C8 0.055(2) 0.078(3) 0.084(3) 0.000(3) 0.018(2) -0.015(2)
C12 0.152(6) 0.104(5) 0.260(10) -0.068(6) -0.069(7) 0.034(5)
C9 0.050(2) 0.055(2) 0.081(3) -0.0086(19) 0.0057(19) -0.0146(18)
O7 0.0476(12) 0.0667(15) 0.0442(14) -0.0163(12) -0.0127(11) 0.0149(11)

loop_
_atom_type_symbol
_atom_type_description
_atom_type_scat_dispersion_real
_atom_type_scat_dispersion_imag
_atom_type_scat_source
Zn Zn 0.2839 1.4301 'International Tables Vol C Tables 4.2.6.8 and 6.1.1.4'
S S 0.1246 0.1234 'International Tables Vol C Tables 4.2.6.8 and 6.1.1.4'
O O 0.0106 0.0060 'International Tables Vol C Tables 4.2.6.8 and 6.1.1.4'
C C 0.0033 0.0016 'International Tables Vol C Tables 4.2.6.8 and 6.1.1.4'
N N 0.0061 0.0033 'International Tables Vol C Tables 4.2.6.8 and 6.1.1.4'
H H 0.0000 0.0000 'International Tables Vol C Tables 4.2.6.8 and 6.1.1.4'

loop_
_geom_angle_atom_site_label_1
_geom_angle_atom_site_label_2
_geom_angle_atom_site_label_3
_geom_angle
_geom_angle_site_symmetry_1
_geom_angle_site_symmetry_3
O4 Zn1 O4 112.86(15) . 2_565
O4 Zn1 O7 107.88(10) . .
O4 Zn1 O7 109.47(10) 2_565 .
O4 Zn1 O7 109.47(10) . 2_565
O4 Zn1 O7 107.88(10) 2_565 2_565
O7 Zn1 O7 109.23(14) . 2_565
O6 S1 O5 113.80(16) . .
O6 S1 O4 107.97(14) . .
O5 S1 O4 110.34(15) . .
O6 S1 O7 108.24(15) . 4_464
O5 S1 O7 109.69(14) . 4_464
O4 S1 O7 106.50(16) . 4_464
S1 O4 Zn1 126.45(13) . .
C9 N2 C7 108.4(3) . .
C9 N2 C10 125.8(3) . .
C7 N2 C10 125.8(3) . .
C9 N3 C8 108.7(3) . .
C9 N3 C11 124.2(4) . .
C8 N3 C11 127.1(4) . .
C8 C7 N2 107.3(3) . .
C12 C11 N3 111.6(5) . .
C7 C8 N3 106.7(3) . .
N3 C9 N2 109.0(3) . .
S1 O7 Zn1 127.65(13) 3_655 .

loop_
_geom_bond_atom_site_label_1
_geom_bond_atom_site_label_2
_geom_bond_distance
_geom_bond_site_symmetry_2
Zn1 O4 1.950(2) .
Zn1 O4 1.950(2) 2_565
Zn1 O7 1.950(2) .
Zn1 O7 1.950(2) 2_565
S1 O6 1.441(2) .
S1 O5 1.446(2) .
S1 O4 1.482(2) .
S1 O7 1.488(2) 4_464
N2 C9 1.319(4) .
N2 C7 1.362(5) .
N2 C10 1.459(5) .
N3 C9 1.304(5) .
N3 C8 1.374(5) .
N3 C11 1.464(5) .
C7 C8 1.336(6) .
C11 C12 1.426(8) .
O7 S1 1.488(2) 3_655

loop_
_geom_torsion_atom_site_label_1
_geom_torsion_atom_site_label_2
_geom_torsion_atom_site_label_3
_geom_torsion_atom_site_label_4
_geom_torsion
_geom_torsion_site_symmetry_1
_geom_torsion_site_symmetry_4
O6 S1 O4 Zn1 146.17(19) . .
O5 S1 O4 Zn1 21.2(2) . .
O7 S1 O4 Zn1 -97.8(2) 4_464 .
O4 Zn1 O4 S1 44.04(16) 2_565 .
O7 Zn1 O4 S1 -77.0(2) . .
O7 Zn1 O4 S1 164.20(18) 2_565 .
C9 N2 C7 C8 1.2(5) . .
C10 N2 C7 C8 -179.8(4) . .
C9 N3 C11 C12 93.4(7) . .
C8 N3 C11 C12 -83.8(7) . .
N2 C7 C8 N3 -1.3(5) . .
C9 N3 C8 C7 0.9(5) . .
C11 N3 C8 C7 178.5(5) . .
C8 N3 C9 N2 -0.2(5) . .
C11 N3 C9 N2 -177.8(4) . .
C7 N2 C9 N3 -0.6(5) . .
C10 N2 C9 N3 -179.6(4) . .
O4 Zn1 O7 S1 -166.15(17) . 3_655
O4 Zn1 O7 S1 70.7(2) 2_565 3_655
O7 Zn1 O7 S1 -47.24(15) 2_565 3_655
